data_7707967
loop_
_publ_author_name
'Wang, Wen-Min'
'Wu, Zhi-Lei'
'Cui, Jian-Zhong'

_publ_section_title
;
 Molecular assemblies from linear-shaped Ln<sub>4</sub> clusters to
 Ln<sub>8</sub> clusters using different \b-diketonates: disparate
 magnetocaloric effects and single-molecule magnet behaviours.
;
_journal_issue 37
_journal_name_full 'Dalton transactions (Cambridge, England : 2003)'
_journal_page_first 12931
_journal_page_last 12943
_journal_paper_doi 10.1039/d1dt01344k
_journal_volume 50
_journal_year 2021
_chemical_formula_moiety '2(C57 H49 Dy2 N3 O12), 2[CH4O]'
_chemical_formula_sum 'C116 H106 Dy4 N6 O26'
_chemical_formula_weight 2650.14
_space_group_crystal_system triclinic
_space_group_IT_number 2
_space_group_name_Hall '-P 1'
_space_group_name_H-M_alt 'P -1'
_atom_sites_solution_hydrogens mixed
_audit_creation_date 2021-06-06
_audit_creation_method
;
Olex2 1.2
(compiled 2018.05.29 svn.r3508 for OlexSys, GUI svn.r5506)
;
_audit_update_record
;
2021-06-10 deposited with the CCDC.	2021-08-05 downloaded from the CCDC.
;
_cell_angle_alpha 89.0348(17)
_cell_angle_beta 89.3377(19)
_cell_angle_gamma 68.0886(18)
_cell_formula_units_Z 2
_cell_length_a 14.0115(7)
_cell_length_b 17.0605(7)
_cell_length_c 23.9794(10)
_cell_measurement_reflns_used 9825
_cell_measurement_temperature 150(2)
_cell_measurement_theta_max 26.43
_cell_measurement_theta_min 2.32
_cell_volume 5317.2(4)
_computing_cell_refinement 'SAINT v8.37A (Bruker, 2015)'
_computing_data_collection 'SAINT v8.37A (Bruker, 2015)'
_computing_data_reduction 'SAINT v8.37A (Bruker, 2015)'
_computing_molecular_graphics 'Olex2 (Dolomanov et al., 2009)'
_computing_publication_material 'Olex2 (Dolomanov et al., 2009)'
_computing_structure_refinement 'XL (Sheldrick, 2008)'
_computing_structure_solution 'SHELXS-97 (Sheldrick, 1990)'
_diffrn_ambient_temperature 150.01
_diffrn_measured_fraction_theta_full 0.999
_diffrn_measured_fraction_theta_max 0.999
_diffrn_measurement_device_type 'Bruker APEX-II CCD'
_diffrn_measurement_method '\f and \w scans'
_diffrn_radiation_type MoK\a
_diffrn_radiation_wavelength 0.71073
_diffrn_reflns_av_R_equivalents 0.0630
_diffrn_reflns_av_unetI/netI 0.0501
_diffrn_reflns_Laue_measured_fraction_full 0.999
_diffrn_reflns_Laue_measured_fraction_max 0.999
_diffrn_reflns_limit_h_max 17
_diffrn_reflns_limit_h_min -17
_diffrn_reflns_limit_k_max 21
_diffrn_reflns_limit_k_min -21
_diffrn_reflns_limit_l_max 29
_diffrn_reflns_limit_l_min -29
_diffrn_reflns_number 88457
_diffrn_reflns_point_group_measured_fraction_full 0.999
_diffrn_reflns_point_group_measured_fraction_max 0.999
_diffrn_reflns_theta_full 25.242
_diffrn_reflns_theta_max 26.022
_diffrn_reflns_theta_min 2.145
_diffrn_standards_number 0
_exptl_absorpt_coefficient_mu 2.854
_exptl_absorpt_correction_T_max 0.7454
_exptl_absorpt_correction_T_min 0.5855
_exptl_absorpt_correction_type multi-scan
_exptl_absorpt_process_details
;
SADABS-2016/2 (Bruker,2016/2) was used for absorption correction.
wR2(int) was 0.0849 before and 0.0561 after correction.
The Ratio of minimum to maximum transmission is 0.7855.
The \l/2 correction factor is Not present.
;
_exptl_crystal_colour yellow
_exptl_crystal_density_diffrn 1.655
_exptl_crystal_description block
_exptl_crystal_F_000 2560
_exptl_crystal_size_max 0.26
_exptl_crystal_size_mid 0.21
_exptl_crystal_size_min 0.14
_refine_diff_density_max 1.624
_refine_diff_density_min -1.565
_refine_diff_density_rms 0.148
_refine_ls_extinction_method none
_refine_ls_goodness_of_fit_ref 1.038
_refine_ls_hydrogen_treatment mixed
_refine_ls_matrix_type full
_refine_ls_number_parameters 1353
_refine_ls_number_reflns 20932
_refine_ls_number_restraints 79
_refine_ls_restrained_S_all 1.051
_refine_ls_R_factor_all 0.0652
_refine_ls_R_factor_gt 0.0399
_refine_ls_shift/su_max 0.003
_refine_ls_shift/su_mean 0.000
_refine_ls_structure_factor_coef Fsqd
_refine_ls_weighting_details 'w=1/[\s^2^(Fo^2^)+(0.0428P)^2^+18.9854P] where P=(Fo^2^+2Fc^2^)/3'
_refine_ls_weighting_scheme calc
_refine_ls_wR_factor_gt 0.0903
_refine_ls_wR_factor_ref 0.1015
_reflns_Friedel_coverage 0.000
_reflns_number_gt 15870
_reflns_number_total 20932
_reflns_threshold_expression 'I > 2\s(I)'
_cod_data_source_file d1dt01344k2.cif
_cod_data_source_block 2
_cod_depositor_comments 'Adding full bibliography for 7707966--7707970.cif.'
_cod_database_code 7707967
_shelx_shelxl_version_number 2018/3
_shelx_space_group_comment
;
The symmetry employed for this shelxl refinement is uniquely defined
by the following loop, which should always be used as a source of
symmetry information in preference to the above space-group names.
They are only intended as comments.
;
_shelx_estimated_absorpt_t_max 0.691
_shelx_estimated_absorpt_t_min 0.524
_olex2_refinement_description
;
1. Fixed Uiso
 At 1.2 times of:
  All C(H) groups
 At 1.5 times of:
  All C(H,H,H) groups, All O(H) groups
2. Restrained distances
 O12-H12
 0.87 with sigma of 0.01
 O11-H11
 0.87 with sigma of 0.01
 O24-H24
 0.87 with sigma of 0.01
 O23-H23A
 0.87 with sigma of 0.01
 H22_$1-H11G_$2
 2.2 with sigma of 0.02
 C57-H12
 1.923272 with sigma of 0.02
 Dy1-H12
 3.042226 with sigma of 0.02
 C56-H11
 1.920063 with sigma of 0.02
 Dy8-H11
 2.939982 with sigma of 0.02
 C114-H24
 1.913154 with sigma of 0.02
 Dy3-H24
 3.002584 with sigma of 0.02
 C113-H23A
 1.900674 with sigma of 0.02
 Dy6-H23A
 2.925666 with sigma of 0.02
3. Uiso/Uaniso restraints and constraints
Uanis(C87) \\sim Ueq, Uanis(C86) \\sim Ueq, Uanis(C85) \\sim Ueq, Uanis(C84)
\\sim Ueq, Uanis(C30) \\sim Ueq, Uanis(C29) \\sim Ueq, Uanis(C28) \\sim Ueq,
Uanis(C27) \\sim Ueq, Uanis(C17) \\sim Ueq, Uanis(C18) \\sim Ueq, Uanis(C16)
\\sim Ueq: with sigma of 0.01 and sigma for terminal atoms of 0.02
4.a Aromatic/amide H refined with riding coordinates:
 C71(H71), C52(H52), C49(H49), C77(H77), C8(H8), C109(H109), C65(H65),
 C98(H98), C76(H76), C38(H38), C72(H72), C62(H62), C58(H58), C102(H102),
 C90(H90), C105(H105), C33(H33), C35(H35), C5(H5), C92(H92), C68(H68), C47(H47),
  C60(H60), C106(H106), C91(H91), C32(H32), C101(H101), C89(H89), C14(H14),
 C1(H1), C59(H59), C73(H73), C31(H31), C34(H34), C23(H23), C61(H61), C95(H95),
 C48(H48), C83(H83), C20(H20), C75(H75), C107(H107), C15(H15), C100(H100),
 C80(H80), C99(H99), C69(H69), C88(H88), C2(H2), C13(H13), C41(H41), C43(H43),
 C70(H70), C45(H45), C42(H42), C74(H74), C4(H4), C11(H11A), C44(H44), C3(H3),
 C16(H16), C26(H26), C27(H27), C12(H12A), C87(H87), C19(H19), C84(H84),
 C30(H30), C28(H28), C29(H29), C17(H17), C18(H18), C85(H85), C86(H86)
4.b Idealised Me refined as rotating group:
 C55(H55A,H55B,H55C), C112(H11B,H11C,H11D), C113(H11E,H11F,H11G), C114(H11H,
 H11I,H11J), C57(H57A,H57B,H57C), C56(H56A,H56B,H56C)
4.c Idealised tetrahedral OH refined as rotating group:
 O10(H10), O22(H22)
;
_olex2_submission_special_instructions 'No special instructions were received'

loop_
_space_group_symop_operation_xyz
'x, y, z'
'-x, -y, -z'

loop_
_atom_site_label
_atom_site_type_symbol
_atom_site_fract_x
_atom_site_fract_y
_atom_site_fract_z
_atom_site_U_iso_or_equiv
_atom_site_adp_type
_atom_site_occupancy
_atom_site_site_symmetry_order
_atom_site_calc_flag
_atom_site_refinement_flags_posn
_atom_site_refinement_flags_adp
_atom_site_refinement_flags_occupancy
_atom_site_disorder_assembly
_atom_site_disorder_group
Dy1 Dy -0.00718(2) 0.10956(2) 0.48739(2) 0.01744(7) Uani 1 1 d D . . . .
Dy3 Dy 0.50448(2) 0.10417(2) 0.98062(2) 0.01809(7) Uani 1 1 d D . . . .
Dy6 Dy 0.54204(2) -0.30536(2) 0.93115(2) 0.02252(7) Uani 1 1 d D . . . .
Dy8 Dy 0.01902(2) 0.28034(2) 0.58396(2) 0.02465(7) Uani 1 1 d D . . . .
O7 O 0.0630(3) 0.1368(2) 0.57116(14) 0.0187(8) Uani 1 1 d . . . . .
O8 O 0.0871(3) -0.0163(2) 0.53139(14) 0.0176(8) Uani 1 1 d . . . . .
O19 O 0.4847(3) -0.1601(2) 0.93057(14) 0.0193(8) Uani 1 1 d . . . . .
O21 O 0.4397(3) 0.2493(2) 0.97992(15) 0.0217(8) Uani 1 1 d . . . . .
O1 O 0.0281(3) 0.0756(3) 0.39401(16) 0.0292(9) Uani 1 1 d . . . . .
O2 O 0.1469(3) 0.1263(2) 0.46196(16) 0.0255(9) Uani 1 1 d . . . . .
O14 O 0.6003(3) 0.0465(3) 0.90101(16) 0.0285(9) Uani 1 1 d . . . . .
O20 O 0.4426(3) 0.0031(2) 0.95321(14) 0.0190(8) Uani 1 1 d . . . . .
O5 O 0.0296(3) 0.4113(2) 0.60467(17) 0.0315(10) Uani 1 1 d . . . . .
N1 N 0.1700(4) -0.1963(3) 0.55865(18) 0.0204(10) Uani 1 1 d . . . . .
O15 O 0.7085(3) -0.3076(2) 0.92894(16) 0.0285(9) Uani 1 1 d . . . . .
O6 O 0.1852(3) 0.2531(3) 0.61705(18) 0.0319(10) Uani 1 1 d . . . . .
O9 O 0.0598(3) -0.2520(2) 0.49794(15) 0.0209(8) Uani 1 1 d . . . . .
O12 O -0.1429(3) 0.1368(3) 0.56024(16) 0.0282(9) Uani 1 1 d D . . . .
H12 H -0.146(2) 0.174(3) 0.5860(14) 0.042 Uiso 1 1 d DR . . . .
O13 O 0.6629(3) 0.1195(2) 0.98463(16) 0.0269(9) Uani 1 1 d . . . . .
O11 O 0.1281(3) 0.2759(3) 0.50546(18) 0.0320(10) Uani 1 1 d D . . . .
H11 H 0.144(3) 0.232(2) 0.4835(16) 0.048 Uiso 1 1 d DR . . . .
O3 O -0.1455(3) 0.2893(3) 0.61225(18) 0.0353(10) Uani 1 1 d . . . . .
N5 N 0.3472(4) 0.2596(3) 0.8987(2) 0.0281(12) Uani 1 1 d . . . . .
O10 O 0.1309(4) -0.4881(2) 0.4571(2) 0.0380(11) Uani 1 1 d . . . . .
H10 H 0.089968 -0.489628 0.432135 0.057 Uiso 1 1 calc GR . . . .
O16 O 0.5908(3) -0.3058(3) 0.83867(17) 0.0349(10) Uani 1 1 d . . . . .
O17 O 0.5811(3) -0.4464(2) 0.90850(17) 0.0312(10) Uani 1 1 d . . . . .
O4 O 0.0129(3) 0.2779(3) 0.67976(17) 0.0356(10) Uani 1 1 d . . . . .
O24 O 0.3344(3) 0.1445(3) 1.02599(17) 0.0285(9) Uani 1 1 d D . . . .
H24 H 0.3185(17) 0.186(2) 1.0498(17) 0.043 Uiso 1 1 d DR . . . .
N4 N 0.3840(4) 0.1703(3) 0.90429(19) 0.0252(11) Uani 1 1 d . . . . .
O18 O 0.4106(3) -0.3113(3) 0.87483(17) 0.0292(9) Uani 1 1 d . . . . .
N6 N 0.3648(4) 0.4085(3) 0.9900(2) 0.0308(12) Uani 1 1 d . . . . .
O23 O 0.3923(3) -0.2837(3) 0.98672(18) 0.0332(10) Uani 1 1 d D . . . .
H23A H 0.366(2) -0.235(2) 1.004(2) 0.050 Uiso 1 1 d DR . . . .
N3 N 0.1110(4) -0.4051(3) 0.4707(2) 0.0249(11) Uani 1 1 d . . . . .
C110 C 0.3789(5) 0.2910(3) 0.9398(2) 0.0242(12) Uani 1 1 d . . . . .
N2 N 0.2072(4) -0.2849(3) 0.55130(19) 0.0234(10) Uani 1 1 d . . . . .
C71 C 0.6716(7) -0.1274(5) 0.7750(3) 0.054(2) Uani 1 1 d . . . . .
H71 H 0.619682 -0.144662 0.760699 0.065 Uiso 1 1 calc R . . . .
O22 O 0.3276(4) 0.4953(2) 0.99714(19) 0.0436(13) Uani 1 1 d . . . . .
H22 H 0.291806 0.519393 0.969458 0.065 Uiso 1 1 calc DGR . . . .
C7 C 0.1092(5) 0.0420(4) 0.3663(2) 0.0306(14) Uani 1 1 d . . . . .
C21 C -0.3130(5) 0.3469(5) 0.6508(3) 0.0477(19) Uani 1 1 d . . . . .
C97 C 0.3235(5) -0.3223(4) 0.7943(3) 0.0340(15) Uani 1 1 d . . . . .
C53 C 0.1441(4) -0.3054(3) 0.5200(2) 0.0219(12) Uani 1 1 d . . . . .
C9 C 0.2157(5) 0.0941(4) 0.4245(3) 0.0307(14) Uani 1 1 d . . . . .
C55 C 0.2556(5) -0.4650(4) 0.5351(3) 0.0375(16) Uani 1 1 d . . . . .
H55A H 0.227222 -0.499101 0.558250 0.056 Uiso 1 1 calc GR . . . .
H55B H 0.294336 -0.441045 0.558651 0.056 Uiso 1 1 calc GR . . . .
H55C H 0.301407 -0.500642 0.506685 0.056 Uiso 1 1 calc GR . . . .
C104 C 0.4341(5) -0.1008(3) 0.8916(2) 0.0234(12) Uani 1 1 d . . . . .
C52 C 0.2300(4) -0.1724(3) 0.5881(2) 0.0220(12) Uani 1 1 d . . . . .
H52 H 0.291143 -0.215130 0.601641 0.026 Uiso 1 1 calc R . . . .
C79 C 0.7811(5) -0.3280(4) 0.8929(3) 0.0305(14) Uani 1 1 d . . . . .
C112 C 0.2805(6) 0.4425(4) 0.8985(3) 0.0439(18) Uani 1 1 d . . . . .
H11B H 0.208911 0.470402 0.910816 0.066 Uiso 1 1 calc GR . . . .
H11C H 0.282674 0.409885 0.864918 0.066 Uiso 1 1 calc GR . . . .
H11D H 0.309957 0.485211 0.890122 0.066 Uiso 1 1 calc GR . . . .
C49 C 0.2720(5) -0.0779(4) 0.6477(2) 0.0287(13) Uani 1 1 d . . . . .
H49 H 0.320442 -0.126891 0.664918 0.034 Uiso 1 1 calc R . . . .
C51 C 0.1427(4) -0.0134(3) 0.5759(2) 0.0184(11) Uani 1 1 d . . . . .
C22 C -0.2005(5) 0.3254(4) 0.6546(3) 0.0372(16) Uani 1 1 d . . . . .
C77 C 0.9562(6) -0.3198(5) 0.8807(3) 0.0465(18) Uani 1 1 d . . . . .
H77 H 0.937135 -0.296788 0.844265 0.056 Uiso 1 1 calc R . . . .
C37 C 0.0853(5) 0.4322(4) 0.6389(3) 0.0297(14) Uani 1 1 d . . . . .
C66 C 0.6939(5) 0.0165(4) 0.8873(2) 0.0295(14) Uani 1 1 d . . . . .
C50 C 0.2127(4) -0.0865(3) 0.6025(2) 0.0215(12) Uani 1 1 d . . . . .
C46 C 0.1317(4) 0.0671(3) 0.5967(2) 0.0218(12) Uani 1 1 d . . . . .
C8 C 0.2019(5) 0.0511(4) 0.3784(3) 0.0381(16) Uani 1 1 d . . . . .
H8 H 0.258495 0.026650 0.353795 0.046 Uiso 1 1 calc R . . . .
C113 C 0.3121(6) -0.3147(5) 0.9808(3) 0.0454(18) Uani 1 1 d D . . . .
H11E H 0.260698 -0.278185 0.954652 0.068 Uiso 1 1 calc GR . . . .
H11F H 0.279511 -0.314904 1.017134 0.068 Uiso 1 1 calc GR . . . .
H11G H 0.340527 -0.372318 0.966408 0.068 Uiso 1 1 calc DGR . . . .
C103 C 0.4157(5) -0.0151(3) 0.9030(2) 0.0229(12) Uani 1 1 d . . . . .
C109 C 0.3465(5) 0.1363(4) 0.8671(2) 0.0323(15) Uani 1 1 d . . . . .
H109 H 0.301918 0.173337 0.840330 0.039 Uiso 1 1 calc R . . . .
C39 C 0.2212(5) 0.2892(4) 0.6518(3) 0.0310(14) Uani 1 1 d . . . . .
C65 C 0.7709(5) 0.0343(4) 0.9154(3) 0.0291(14) Uani 1 1 d . . . . .
H65 H 0.839324 0.011517 0.901360 0.035 Uiso 1 1 calc R . . . .
C54 C 0.1705(4) -0.3957(4) 0.5077(3) 0.0264(13) Uani 1 1 d . . . . .
C111 C 0.3410(5) 0.3847(3) 0.9436(2) 0.0275(13) Uani 1 1 d . . . . .
C98 C 0.3239(6) -0.3593(5) 0.7426(3) 0.0460(18) Uani 1 1 d . . . . .
H98 H 0.374414 -0.413366 0.734804 0.055 Uiso 1 1 calc R . . . .
C78 C 0.8860(5) -0.3397(4) 0.9130(3) 0.0316(14) Uani 1 1 d . . . . .
C63 C 0.8373(5) 0.0970(4) 0.9917(3) 0.0302(14) Uani 1 1 d . . . . .
C76 C 1.0534(6) -0.3325(5) 0.9000(4) 0.052(2) Uani 1 1 d . . . . .
H76 H 1.100556 -0.317843 0.877405 0.062 Uiso 1 1 calc R . . . .
C38 C 0.1753(5) 0.3766(4) 0.6633(3) 0.0370(16) Uani 1 1 d . . . . .
H38 H 0.208369 0.398932 0.689644 0.044 Uiso 1 1 calc R . . . .
C96 C 0.4042(5) -0.3603(4) 0.8375(2) 0.0287(13) Uani 1 1 d . . . . .
C72 C 0.6492(6) -0.0704(4) 0.8181(3) 0.0410(17) Uani 1 1 d . . . . .
H72 H 0.581843 -0.049601 0.833675 0.049 Uiso 1 1 calc R . . . .
C64 C 0.7517(4) 0.0834(3) 0.9626(2) 0.0239(12) Uani 1 1 d . . . . .
C62 C 0.9190(5) 0.1062(4) 0.9641(3) 0.0436(17) Uani 1 1 d . . . . .
H62 H 0.923374 0.101246 0.924627 0.052 Uiso 1 1 calc R . . . .
C58 C 0.8332(5) 0.1022(5) 1.0496(3) 0.0438(18) Uani 1 1 d . . . . .
H58 H 0.777347 0.095828 1.069435 0.053 Uiso 1 1 calc R . . . .
C108 C 0.3657(5) 0.0469(4) 0.8623(2) 0.0336(15) Uani 1 1 d . . . . .
C40 C 0.3189(5) 0.2368(4) 0.6802(3) 0.0399(16) Uani 1 1 d . . . . .
C102 C 0.2483(5) -0.2437(5) 0.8038(3) 0.0428(17) Uani 1 1 d . . . . .
H102 H 0.246785 -0.217133 0.838527 0.051 Uiso 1 1 calc R . . . .
C90 C 0.7301(7) -0.7497(4) 0.8646(3) 0.050(2) Uani 1 1 d . . . . .
H90 H 0.770715 -0.808425 0.863732 0.060 Uiso 1 1 calc R . . . .
C105 C 0.4011(6) -0.1218(4) 0.8422(3) 0.0425(19) Uani 1 1 d . . . . .
H105 H 0.414697 -0.179399 0.834527 0.051 Uiso 1 1 calc R . . . .
C33 C -0.0136(6) 0.6951(5) 0.6739(3) 0.0450(18) Uani 1 1 d . . . . .
H33 H -0.035654 0.753688 0.681530 0.054 Uiso 1 1 calc R . . . .
C67 C 0.7230(5) -0.0431(4) 0.8391(2) 0.0310(14) Uani 1 1 d . . . . .
C35 C 0.0565(6) 0.5515(4) 0.7063(3) 0.0400(16) Uani 1 1 d . . . . .
H35 H 0.082856 0.511548 0.735829 0.048 Uiso 1 1 calc R . . . .
C5 C 0.1908(7) -0.0727(5) 0.2958(3) 0.056(2) Uani 1 1 d . . . . .
H5 H 0.257003 -0.078415 0.308688 0.067 Uiso 1 1 calc R . . . .
C25 C -0.0234(6) 0.3464(6) 0.7663(3) 0.058(2) Uani 1 1 d . . . . .
C6 C 0.1029(6) -0.0120(4) 0.3186(2) 0.0348(15) Uani 1 1 d . . . . .
C92 C 0.5651(6) -0.6355(4) 0.8597(3) 0.0389(16) Uani 1 1 d . . . . .
H92 H 0.492761 -0.616040 0.854524 0.047 Uiso 1 1 calc R . . . .
C68 C 0.8195(6) -0.0737(5) 0.8152(3) 0.0435(18) Uani 1 1 d . . . . .
H68 H 0.871023 -0.054960 0.828275 0.052 Uiso 1 1 calc R . . . .
C47 C 0.1885(5) 0.0731(4) 0.6417(2) 0.0270(13) Uani 1 1 d . . . . .
H47 H 0.179035 0.127175 0.655946 0.032 Uiso 1 1 calc R . . . .
C60 C 0.9885(6) 0.1289(5) 1.0497(4) 0.052(2) Uani 1 1 d . . . . .
H60 H 1.039182 0.141783 1.069380 0.062 Uiso 1 1 calc R . . . .
C106 C 0.3483(8) -0.0600(4) 0.8035(3) 0.065(3) Uani 1 1 d . . . . .
H106 H 0.323456 -0.075054 0.770268 0.078 Uiso 1 1 calc R . . . .
C91 C 0.6232(6) -0.7220(4) 0.8598(3) 0.0452(19) Uani 1 1 d . . . . .
H91 H 0.590604 -0.761605 0.856530 0.054 Uiso 1 1 calc R . . . .
C32 C -0.0198(5) 0.6703(4) 0.6215(3) 0.0338(15) Uani 1 1 d . . . . .
H32 H -0.045257 0.711207 0.592444 0.041 Uiso 1 1 calc R . . . .
C101 C 0.1755(6) -0.2029(5) 0.7643(3) 0.0507(19) Uani 1 1 d . . . . .
H101 H 0.123765 -0.149403 0.772080 0.061 Uiso 1 1 calc R . . . .
C81 C 0.6739(5) -0.3281(4) 0.8119(3) 0.0347(15) Uani 1 1 d . . . . .
C24 C -0.0562(5) 0.3210(4) 0.7132(3) 0.0391(16) Uani 1 1 d . . . . .
C89 C 0.7773(6) -0.6916(5) 0.8708(3) 0.049(2) Uani 1 1 d . . . . .
H89 H 0.850039 -0.710739 0.873401 0.059 Uiso 1 1 calc R . . . .
C14 C 0.4469(7) 0.1076(6) 0.4959(4) 0.072(3) Uani 1 1 d . . . . .
H14 H 0.471159 0.106520 0.532860 0.087 Uiso 1 1 calc R . . . .
C1 C 0.0073(6) -0.0034(5) 0.2986(3) 0.0450(18) Uani 1 1 d . . . . .
H1 H -0.053197 0.037384 0.314170 0.054 Uiso 1 1 calc R . . . .
C59 C 0.9099(5) 0.1167(5) 1.0787(3) 0.052(2) Uani 1 1 d . . . . .
H59 H 0.908169 0.118212 1.118300 0.063 Uiso 1 1 calc R . . . .
C73 C 0.9148(5) -0.3722(5) 0.9655(3) 0.0489(19) Uani 1 1 d . . . . .
H73 H 0.867217 -0.385224 0.988807 0.059 Uiso 1 1 calc R . . . .
C10 C 0.3164(5) 0.1023(4) 0.4332(3) 0.0375(16) Uani 1 1 d . . . . .
C31 C 0.0114(5) 0.5838(4) 0.6097(3) 0.0324(14) Uani 1 1 d . . . . .
H31 H 0.006004 0.566188 0.572841 0.039 Uiso 1 1 calc R . . . .
C34 C 0.0239(6) 0.6374(5) 0.7165(3) 0.051(2) Uani 1 1 d . . . . .
H34 H 0.027598 0.656363 0.753108 0.061 Uiso 1 1 calc R . . . .
C36 C 0.0501(5) 0.5240(4) 0.6522(3) 0.0315(14) Uani 1 1 d . . . . .
C23 C -0.1613(6) 0.3471(5) 0.7026(3) 0.0434(18) Uani 1 1 d . . . . .
H23 H -0.208388 0.381343 0.729276 0.052 Uiso 1 1 calc R . . . .
C61 C 0.9949(5) 0.1226(5) 0.9923(4) 0.052(2) Uani 1 1 d . . . . .
H61 H 1.050439 0.129498 0.972493 0.062 Uiso 1 1 calc R . . . .
C95 C 0.4710(6) -0.4484(4) 0.8359(3) 0.0386(17) Uani 1 1 d . . . . .
H95 H 0.458662 -0.482712 0.808268 0.046 Uiso 1 1 calc R . . . .
C114 C 0.2395(5) 0.1459(4) 1.0046(3) 0.0359(15) Uani 1 1 d D . . . .
H11H H 0.210739 0.194152 0.978900 0.054 Uiso 1 1 calc GR . . . .
H11I H 0.191183 0.151084 1.035437 0.054 Uiso 1 1 calc GR . . . .
H11J H 0.251281 0.093401 0.984613 0.054 Uiso 1 1 calc GR . . . .
C48 C 0.2601(5) 0.0006(4) 0.6667(2) 0.0330(15) Uani 1 1 d . . . . .
H48 H 0.300585 0.005796 0.696928 0.040 Uiso 1 1 calc R . . . .
C83 C 0.7525(7) -0.3746(6) 0.7156(3) 0.063(2) Uani 1 1 d . . . . .
H83 H 0.819031 -0.385711 0.730291 0.075 Uiso 1 1 calc R . . . .
C20 C -0.3749(6) 0.3548(6) 0.6985(4) 0.060(2) Uani 1 1 d . . . . .
H20 H -0.344460 0.347065 0.734401 0.072 Uiso 1 1 calc R . . . .
C75 C 1.0810(6) -0.3668(5) 0.9525(4) 0.055(2) Uani 1 1 d . . . . .
H75 H 1.147956 -0.376964 0.966231 0.066 Uiso 1 1 calc R . . . .
C94 C 0.5505(5) -0.4849(4) 0.8715(2) 0.0303(14) Uani 1 1 d . . . . .
C93 C 0.6116(5) -0.5774(4) 0.8672(2) 0.0326(15) Uani 1 1 d . . . . .
C107 C 0.3321(7) 0.0229(4) 0.8133(3) 0.060(3) Uani 1 1 d . . . . .
H107 H 0.297361 0.064849 0.786233 0.073 Uiso 1 1 calc R . . . .
C15 C 0.3533(6) 0.1000(5) 0.4869(3) 0.0512(19) Uani 1 1 d . . . . .
H15 H 0.313913 0.093174 0.517841 0.061 Uiso 1 1 calc R . . . .
C57 C -0.2484(6) 0.1421(5) 0.5545(3) 0.0491(19) Uani 1 1 d D . . . .
H57A H -0.249025 0.093063 0.534075 0.074 Uiso 1 1 calc GR . . . .
H57B H -0.288348 0.194006 0.534007 0.074 Uiso 1 1 calc GR . . . .
H57C H -0.278869 0.142920 0.591588 0.074 Uiso 1 1 calc GR . . . .
C100 C 0.1776(6) -0.2395(5) 0.7140(3) 0.051(2) Uani 1 1 d . . . . .
H100 H 0.128112 -0.210966 0.686468 0.062 Uiso 1 1 calc R . . . .
C80 C 0.7682(5) -0.3410(5) 0.8364(3) 0.0426(18) Uani 1 1 d . . . . .
H80 H 0.827833 -0.359853 0.813313 0.051 Uiso 1 1 calc R . . . .
C99 C 0.2516(7) -0.3179(5) 0.7030(3) 0.055(2) Uani 1 1 d . . . . .
H99 H 0.252523 -0.343424 0.667929 0.066 Uiso 1 1 calc R . . . .
C69 C 0.8428(6) -0.1318(5) 0.7722(3) 0.052(2) Uani 1 1 d . . . . .
H69 H 0.909806 -0.152657 0.756239 0.062 Uiso 1 1 calc R . . . .
C88 C 0.7184(6) -0.6060(4) 0.8730(3) 0.0400(16) Uani 1 1 d . . . . .
H88 H 0.750616 -0.566659 0.878497 0.048 Uiso 1 1 calc R . . . .
C2 C -0.0001(7) -0.0545(6) 0.2559(3) 0.068(3) Uani 1 1 d . . . . .
H2 H -0.065866 -0.047134 0.241573 0.081 Uiso 1 1 calc R . . . .
C56 C 0.2073(6) 0.3099(4) 0.4990(3) 0.0435(17) Uani 1 1 d D . . . .
H56A H 0.227942 0.307707 0.459678 0.065 Uiso 1 1 calc GR . . . .
H56B H 0.266919 0.276585 0.521605 0.065 Uiso 1 1 calc GR . . . .
H56C H 0.181110 0.368728 0.511294 0.065 Uiso 1 1 calc GR . . . .
C13 C 0.5040(7) 0.1164(7) 0.4519(5) 0.080(3) Uani 1 1 d . . . . .
H13 H 0.568158 0.121542 0.458306 0.096 Uiso 1 1 calc R . . . .
C41 C 0.3487(6) 0.2593(5) 0.7309(3) 0.0492(19) Uani 1 1 d . . . . .
H41 H 0.306773 0.310387 0.748286 0.059 Uiso 1 1 calc R . . . .
C43 C 0.5014(7) 0.1326(6) 0.7321(4) 0.068(3) Uani 1 1 d . . . . .
H43 H 0.563483 0.097415 0.749510 0.082 Uiso 1 1 calc R . . . .
C70 C 0.7686(7) -0.1587(5) 0.7530(3) 0.053(2) Uani 1 1 d . . . . .
H70 H 0.784855 -0.199397 0.724318 0.064 Uiso 1 1 calc R . . . .
C45 C 0.3808(6) 0.1609(5) 0.6569(4) 0.051(2) Uani 1 1 d . . . . .
H45 H 0.360725 0.143625 0.623014 0.062 Uiso 1 1 calc R . . . .
C82 C 0.6668(6) -0.3424(6) 0.7505(3) 0.058(2) Uani 1 1 d . . . . .
C42 C 0.4394(7) 0.2074(6) 0.7561(4) 0.068(3) Uani 1 1 d . . . . .
H42 H 0.459152 0.223668 0.790405 0.081 Uiso 1 1 calc R . . . .
C74 C 1.0118(6) -0.3862(6) 0.9847(4) 0.066(3) Uani 1 1 d . . . . .
H74 H 1.030998 -0.409773 1.020996 0.079 Uiso 1 1 calc R . . . .
C4 C 0.1813(8) -0.1250(6) 0.2541(4) 0.072(3) Uani 1 1 d . . . . .
H4 H 0.240881 -0.167712 0.239250 0.086 Uiso 1 1 calc R . . . .
C11 C 0.3767(7) 0.1103(6) 0.3895(4) 0.065(2) Uani 1 1 d . . . . .
H11A H 0.353527 0.110404 0.352376 0.078 Uiso 1 1 calc R . . . .
C44 C 0.4715(6) 0.1098(6) 0.6823(4) 0.067(3) Uani 1 1 d . . . . .
H44 H 0.513505 0.058451 0.665276 0.081 Uiso 1 1 calc R . . . .
C3 C 0.0848(8) -0.1147(7) 0.2341(4) 0.079(3) Uani 1 1 d . . . . .
H3 H 0.078193 -0.149810 0.205217 0.094 Uiso 1 1 calc R . . . .
C16 C -0.3576(7) 0.3574(7) 0.5993(4) 0.074(3) Uani 1 1 d . U . . .
H16 H -0.316045 0.352903 0.567065 0.089 Uiso 1 1 calc R . . . .
C26 C -0.0799(8) 0.4196(7) 0.7937(4) 0.072(3) Uani 1 1 d . . . . .
H26 H -0.145035 0.453563 0.778761 0.086 Uiso 1 1 calc R . . . .
C27 C -0.0480(9) 0.4468(7) 0.8416(4) 0.086(3) Uani 1 1 d . U . . .
H27 H -0.091497 0.496265 0.860094 0.103 Uiso 1 1 calc R . . . .
C12 C 0.4701(7) 0.1181(8) 0.3982(5) 0.086(3) Uani 1 1 d . . . . .
H12A H 0.510176 0.124507 0.367512 0.103 Uiso 1 1 calc R . . . .
C87 C 0.5693(8) -0.3187(8) 0.7276(4) 0.085(3) Uani 1 1 d . U . . .
H87 H 0.510535 -0.295288 0.750963 0.101 Uiso 1 1 calc R . . . .
C19 C -0.4794(7) 0.3736(8) 0.6940(5) 0.093(4) Uani 1 1 d . . . . .
H19 H -0.520178 0.378671 0.726612 0.111 Uiso 1 1 calc R . . . .
C84 C 0.7425(9) -0.3905(8) 0.6607(4) 0.092(3) Uani 1 1 d . U . . .
H84 H 0.801963 -0.416100 0.638130 0.110 Uiso 1 1 calc R . . . .
C30 C 0.0696(9) 0.3022(8) 0.7875(5) 0.107(4) Uani 1 1 d . U . . .
H30 H 0.112678 0.251408 0.770220 0.128 Uiso 1 1 calc R . . . .
C28 C 0.0437(10) 0.4024(8) 0.8604(5) 0.099(4) Uani 1 1 d . U . . .
H28 H 0.067708 0.421397 0.892387 0.119 Uiso 1 1 calc R . . . .
C29 C 0.1045(11) 0.3313(9) 0.8364(6) 0.128(5) Uani 1 1 d . U . . .
H29 H 0.170588 0.300010 0.851302 0.153 Uiso 1 1 calc R . . . .
C17 C -0.4627(9) 0.3745(9) 0.5928(6) 0.116(4) Uani 1 1 d . U . . .
H17 H -0.492105 0.378964 0.556775 0.139 Uiso 1 1 calc R . . . .
C18 C -0.5243(9) 0.3850(9) 0.6423(5) 0.109(4) Uani 1 1 d . U . . .
H18 H -0.596517 0.399921 0.639434 0.131 Uiso 1 1 calc R . . . .
C85 C 0.6478(11) -0.3695(10) 0.6387(5) 0.127(5) Uani 1 1 d . U . . .
H85 H 0.641691 -0.382225 0.600755 0.152 Uiso 1 1 calc R . . . .
C86 C 0.5561(11) -0.3286(10) 0.6709(5) 0.121(4) Uani 1 1 d . U . . .
H86 H 0.489807 -0.309293 0.654414 0.145 Uiso 1 1 calc R . . . .

loop_
_atom_site_aniso_label
_atom_site_aniso_U_11
_atom_site_aniso_U_22
_atom_site_aniso_U_33
_atom_site_aniso_U_23
_atom_site_aniso_U_13
_atom_site_aniso_U_12
Dy1 0.02079(14) 0.01423(12) 0.01742(12) -0.00220(9) -0.00189(10) -0.00652(10)
Dy3 0.02285(15) 0.01475(12) 0.01739(13) -0.00234(9) -0.00250(10) -0.00770(10)
Dy6 0.02651(16) 0.01829(13) 0.02249(14) -0.00438(10) -0.00025(11) -0.00787(11)
Dy8 0.02594(16) 0.02106(14) 0.02786(15) -0.00588(11) -0.00111(12) -0.00958(12)
O7 0.024(2) 0.0166(18) 0.0157(18) -0.0013(14) -0.0053(15) -0.0072(16)
O8 0.023(2) 0.0137(18) 0.0178(18) -0.0011(14) -0.0061(15) -0.0086(15)
O19 0.026(2) 0.0136(18) 0.0183(18) -0.0039(14) -0.0029(16) -0.0066(16)
O21 0.027(2) 0.0152(18) 0.0208(19) -0.0022(15) -0.0037(17) -0.0058(16)
O1 0.033(2) 0.033(2) 0.022(2) -0.0066(18) 0.0020(18) -0.0130(19)
O2 0.022(2) 0.027(2) 0.028(2) -0.0037(17) 0.0041(17) -0.0091(17)
O14 0.030(2) 0.032(2) 0.024(2) -0.0101(18) 0.0055(18) -0.0130(19)
O20 0.026(2) 0.0138(18) 0.0184(18) -0.0040(15) -0.0069(16) -0.0087(16)
O5 0.035(3) 0.023(2) 0.038(2) -0.0045(18) -0.006(2) -0.0122(19)
N1 0.026(3) 0.015(2) 0.020(2) 0.0013(18) -0.003(2) -0.008(2)
O15 0.025(2) 0.028(2) 0.028(2) -0.0085(17) 0.0030(18) -0.0050(18)
O6 0.027(2) 0.027(2) 0.044(3) -0.0017(19) -0.007(2) -0.0128(19)
O9 0.022(2) 0.0143(18) 0.024(2) -0.0033(15) -0.0035(16) -0.0045(16)
O12 0.035(2) 0.030(2) 0.025(2) -0.0081(17) 0.0043(18) -0.0180(19)
O13 0.024(2) 0.031(2) 0.031(2) -0.0145(18) 0.0074(18) -0.0160(18)
O11 0.034(3) 0.028(2) 0.039(2) -0.0065(19) 0.006(2) -0.018(2)
O3 0.031(3) 0.043(3) 0.035(2) -0.007(2) 0.004(2) -0.016(2)
N5 0.041(3) 0.014(2) 0.026(3) 0.0022(19) -0.011(2) -0.005(2)
O10 0.039(3) 0.017(2) 0.056(3) -0.012(2) -0.013(2) -0.0074(19)
O16 0.034(3) 0.050(3) 0.024(2) -0.005(2) 0.0009(19) -0.020(2)
O17 0.043(3) 0.019(2) 0.029(2) -0.0083(17) -0.0058(19) -0.0082(19)
O4 0.037(3) 0.044(3) 0.026(2) -0.007(2) 0.002(2) -0.015(2)
O24 0.023(2) 0.031(2) 0.035(2) -0.0132(18) 0.0019(18) -0.0141(18)
N4 0.038(3) 0.013(2) 0.022(2) -0.0015(19) -0.008(2) -0.007(2)
O18 0.027(2) 0.032(2) 0.029(2) -0.0043(18) -0.0010(18) -0.0100(19)
N6 0.042(3) 0.014(2) 0.034(3) -0.005(2) -0.005(2) -0.006(2)
O23 0.033(3) 0.037(2) 0.037(2) -0.014(2) 0.010(2) -0.021(2)
N3 0.030(3) 0.010(2) 0.034(3) -0.0056(19) 0.000(2) -0.005(2)
C110 0.031(3) 0.015(3) 0.026(3) 0.003(2) -0.003(3) -0.008(2)
N2 0.027(3) 0.016(2) 0.027(3) -0.0004(19) -0.006(2) -0.007(2)
C71 0.074(6) 0.058(5) 0.043(4) -0.026(4) 0.010(4) -0.037(4)
O22 0.063(3) 0.014(2) 0.046(3) -0.0025(19) -0.022(2) -0.005(2)
C7 0.042(4) 0.029(3) 0.022(3) -0.003(3) 0.005(3) -0.014(3)
C21 0.027(4) 0.062(5) 0.046(4) 0.008(4) 0.001(3) -0.008(3)
C97 0.037(4) 0.041(4) 0.031(3) -0.001(3) -0.003(3) -0.021(3)
C53 0.024(3) 0.017(3) 0.024(3) 0.000(2) 0.003(2) -0.007(2)
C9 0.029(3) 0.026(3) 0.035(3) 0.000(3) 0.007(3) -0.008(3)
C55 0.036(4) 0.019(3) 0.052(4) -0.006(3) -0.014(3) -0.003(3)
C104 0.030(3) 0.022(3) 0.021(3) 0.003(2) -0.008(2) -0.013(3)
C52 0.023(3) 0.020(3) 0.023(3) 0.002(2) -0.007(2) -0.007(2)
C79 0.028(3) 0.028(3) 0.036(3) -0.007(3) 0.003(3) -0.011(3)
C112 0.061(5) 0.021(3) 0.043(4) 0.003(3) -0.023(4) -0.008(3)
C49 0.034(4) 0.026(3) 0.028(3) 0.007(2) -0.011(3) -0.014(3)
C51 0.021(3) 0.019(3) 0.018(3) -0.004(2) 0.000(2) -0.010(2)
C22 0.029(4) 0.040(4) 0.038(4) 0.006(3) -0.002(3) -0.007(3)
C77 0.040(4) 0.056(5) 0.048(4) -0.010(4) 0.003(3) -0.024(4)
C37 0.035(4) 0.028(3) 0.034(3) -0.005(3) -0.002(3) -0.020(3)
C66 0.047(4) 0.021(3) 0.021(3) -0.003(2) 0.002(3) -0.014(3)
C50 0.026(3) 0.019(3) 0.023(3) 0.001(2) -0.002(2) -0.011(2)
C46 0.024(3) 0.020(3) 0.021(3) -0.001(2) 0.000(2) -0.008(2)
C8 0.041(4) 0.038(4) 0.034(4) -0.013(3) 0.020(3) -0.013(3)
C113 0.055(5) 0.050(4) 0.046(4) -0.007(3) 0.011(4) -0.038(4)
C103 0.032(3) 0.015(3) 0.020(3) 0.003(2) -0.009(2) -0.006(2)
C109 0.052(4) 0.022(3) 0.020(3) 0.003(2) -0.013(3) -0.010(3)
C39 0.029(3) 0.033(3) 0.036(3) 0.001(3) -0.009(3) -0.017(3)
C65 0.023(3) 0.028(3) 0.034(3) -0.009(3) 0.007(3) -0.007(3)
C54 0.023(3) 0.019(3) 0.035(3) -0.003(2) -0.002(3) -0.005(2)
C111 0.035(4) 0.017(3) 0.030(3) 0.001(2) -0.008(3) -0.008(3)
C98 0.060(5) 0.045(4) 0.037(4) 0.001(3) -0.019(4) -0.025(4)
C78 0.026(3) 0.027(3) 0.042(4) -0.009(3) 0.000(3) -0.009(3)
C63 0.020(3) 0.025(3) 0.042(4) -0.011(3) 0.005(3) -0.003(2)
C76 0.032(4) 0.059(5) 0.068(5) -0.017(4) 0.009(4) -0.021(4)
C38 0.040(4) 0.031(4) 0.044(4) -0.002(3) -0.011(3) -0.019(3)
C96 0.030(3) 0.037(3) 0.025(3) 0.002(3) -0.004(3) -0.019(3)
C72 0.051(5) 0.046(4) 0.030(3) -0.012(3) 0.008(3) -0.023(4)
C64 0.025(3) 0.015(3) 0.033(3) 0.001(2) 0.002(3) -0.008(2)
C62 0.027(4) 0.046(4) 0.056(5) -0.005(3) 0.003(3) -0.013(3)
C58 0.029(4) 0.054(5) 0.046(4) -0.019(3) 0.003(3) -0.012(3)
C108 0.053(4) 0.022(3) 0.026(3) 0.004(2) -0.020(3) -0.014(3)
C40 0.034(4) 0.037(4) 0.055(4) 0.005(3) -0.010(3) -0.020(3)
C102 0.039(4) 0.055(5) 0.032(4) -0.002(3) -0.007(3) -0.015(4)
C90 0.083(6) 0.028(4) 0.031(4) -0.008(3) 0.008(4) -0.011(4)
C105 0.077(6) 0.021(3) 0.032(3) 0.001(3) -0.024(4) -0.019(3)
C33 0.057(5) 0.037(4) 0.046(4) -0.015(3) -0.005(4) -0.022(4)
C67 0.047(4) 0.022(3) 0.024(3) -0.003(2) 0.003(3) -0.012(3)
C35 0.049(4) 0.040(4) 0.038(4) -0.010(3) 0.002(3) -0.024(3)
C5 0.067(6) 0.049(5) 0.045(4) -0.020(4) 0.005(4) -0.011(4)
C25 0.041(5) 0.098(7) 0.037(4) -0.025(4) 0.006(4) -0.026(5)
C6 0.051(4) 0.030(3) 0.023(3) -0.008(3) 0.012(3) -0.015(3)
C92 0.050(4) 0.024(3) 0.045(4) -0.004(3) -0.010(3) -0.016(3)
C68 0.045(4) 0.048(4) 0.038(4) -0.015(3) 0.010(3) -0.017(4)
C47 0.038(4) 0.020(3) 0.026(3) 0.000(2) -0.013(3) -0.013(3)
C60 0.030(4) 0.046(4) 0.079(6) -0.023(4) -0.005(4) -0.012(3)
C106 0.130(8) 0.031(4) 0.035(4) 0.009(3) -0.046(5) -0.031(5)
C91 0.066(6) 0.023(3) 0.047(4) -0.002(3) -0.012(4) -0.016(3)
C32 0.023(3) 0.029(3) 0.048(4) 0.014(3) 0.000(3) -0.009(3)
C101 0.041(4) 0.059(5) 0.045(4) 0.007(4) -0.013(4) -0.011(4)
C81 0.036(4) 0.049(4) 0.026(3) -0.010(3) 0.006(3) -0.024(3)
C24 0.041(4) 0.045(4) 0.032(4) -0.006(3) 0.003(3) -0.016(3)
C89 0.043(4) 0.040(4) 0.052(5) -0.014(3) 0.007(4) 0.000(3)
C14 0.038(5) 0.101(8) 0.080(7) -0.017(6) -0.001(5) -0.027(5)
C1 0.057(5) 0.047(4) 0.036(4) -0.014(3) 0.011(4) -0.026(4)
C59 0.032(4) 0.064(5) 0.055(5) -0.032(4) 0.001(4) -0.011(4)
C73 0.028(4) 0.056(5) 0.058(5) 0.006(4) -0.004(3) -0.011(3)
C10 0.025(3) 0.037(4) 0.049(4) -0.011(3) 0.012(3) -0.010(3)
C31 0.036(4) 0.035(4) 0.033(3) -0.008(3) 0.003(3) -0.020(3)
C34 0.054(5) 0.053(5) 0.050(5) -0.027(4) 0.006(4) -0.025(4)
C36 0.027(3) 0.036(4) 0.035(3) -0.009(3) 0.000(3) -0.015(3)
C23 0.039(4) 0.050(4) 0.034(4) -0.012(3) 0.008(3) -0.009(3)
C61 0.024(4) 0.051(5) 0.084(6) -0.002(4) -0.002(4) -0.018(3)
C95 0.062(5) 0.033(4) 0.033(3) -0.005(3) -0.007(3) -0.031(3)
C114 0.024(3) 0.035(4) 0.051(4) -0.005(3) -0.001(3) -0.014(3)
C48 0.047(4) 0.031(3) 0.027(3) 0.004(3) -0.019(3) -0.021(3)
C83 0.051(5) 0.104(7) 0.041(4) -0.022(5) 0.010(4) -0.037(5)
C20 0.035(4) 0.083(6) 0.057(5) 0.009(4) 0.005(4) -0.018(4)
C75 0.031(4) 0.051(5) 0.076(6) -0.009(4) -0.011(4) -0.007(4)
C94 0.041(4) 0.027(3) 0.026(3) -0.006(3) -0.005(3) -0.016(3)
C93 0.051(4) 0.026(3) 0.022(3) -0.001(2) -0.001(3) -0.016(3)
C107 0.117(8) 0.022(3) 0.040(4) 0.007(3) -0.042(5) -0.023(4)
C15 0.035(4) 0.058(5) 0.058(5) -0.004(4) 0.000(4) -0.014(4)
C57 0.040(4) 0.058(5) 0.051(5) 0.007(4) 0.006(4) -0.021(4)
C100 0.050(5) 0.068(6) 0.044(4) 0.016(4) -0.015(4) -0.032(4)
C80 0.027(4) 0.069(5) 0.035(4) -0.015(3) 0.005(3) -0.020(3)
C99 0.070(6) 0.060(5) 0.040(4) 0.001(4) -0.019(4) -0.030(5)
C69 0.060(5) 0.052(5) 0.040(4) -0.022(4) 0.017(4) -0.016(4)
C88 0.048(5) 0.030(4) 0.042(4) -0.004(3) 0.002(3) -0.015(3)
C2 0.080(7) 0.087(7) 0.057(5) -0.043(5) 0.017(5) -0.054(6)
C56 0.042(4) 0.041(4) 0.053(4) 0.001(3) 0.003(3) -0.023(3)
C13 0.036(5) 0.101(8) 0.110(9) -0.023(7) 0.014(5) -0.035(5)
C41 0.040(4) 0.058(5) 0.056(5) 0.005(4) -0.013(4) -0.025(4)
C43 0.036(5) 0.065(6) 0.104(8) 0.024(5) -0.027(5) -0.019(4)
C70 0.074(6) 0.054(5) 0.035(4) -0.025(4) 0.019(4) -0.026(4)
C45 0.034(4) 0.052(5) 0.067(5) 0.000(4) -0.012(4) -0.016(4)
C82 0.056(5) 0.109(7) 0.027(4) -0.014(4) 0.012(4) -0.051(5)
C42 0.055(6) 0.080(7) 0.080(6) 0.026(5) -0.039(5) -0.038(5)
C74 0.040(5) 0.085(7) 0.071(6) 0.025(5) -0.022(4) -0.020(5)
C4 0.079(7) 0.057(5) 0.055(5) -0.035(4) 0.014(5) 0.004(5)
C11 0.050(5) 0.090(7) 0.061(5) -0.016(5) 0.019(4) -0.034(5)
C44 0.038(5) 0.066(6) 0.087(7) 0.007(5) -0.016(5) -0.005(4)
C3 0.093(8) 0.093(8) 0.061(6) -0.051(6) 0.026(6) -0.047(6)
C16 0.037(4) 0.112(7) 0.067(5) 0.010(5) -0.006(4) -0.021(4)
C26 0.089(7) 0.100(8) 0.049(5) -0.034(5) 0.019(5) -0.060(6)
C27 0.085(6) 0.100(7) 0.081(6) -0.036(5) 0.008(5) -0.041(5)
C12 0.050(6) 0.136(10) 0.085(7) -0.023(7) 0.028(5) -0.050(6)
C87 0.065(6) 0.147(8) 0.044(4) -0.018(5) -0.001(4) -0.043(5)
C19 0.038(5) 0.153(11) 0.077(7) 0.029(7) 0.010(5) -0.025(6)
C84 0.076(6) 0.145(8) 0.055(5) -0.027(5) 0.015(5) -0.042(6)
C30 0.081(7) 0.129(8) 0.078(6) -0.040(6) -0.019(5) -0.001(6)
C28 0.091(7) 0.115(7) 0.077(6) -0.040(6) -0.004(5) -0.021(6)
C29 0.106(8) 0.135(8) 0.119(8) -0.050(7) -0.038(6) -0.016(6)
C17 0.068(6) 0.166(9) 0.101(7) 0.032(7) -0.009(6) -0.030(6)
C18 0.056(6) 0.155(9) 0.110(7) 0.024(7) 0.004(6) -0.032(6)
C85 0.110(8) 0.201(10) 0.074(6) -0.041(7) 0.001(6) -0.061(7)
C86 0.096(7) 0.189(9) 0.074(6) -0.019(7) -0.004(6) -0.047(7)

loop_
_atom_type_symbol
_atom_type_description
_atom_type_scat_dispersion_real
_atom_type_scat_dispersion_imag
_atom_type_scat_source
C C 0.0033 0.0016 'International Tables Vol C Tables 4.2.6.8 and 6.1.1.4'
H H 0.0000 0.0000 'International Tables Vol C Tables 4.2.6.8 and 6.1.1.4'
Dy Dy -0.1892 4.4098 'International Tables Vol C Tables 4.2.6.8 and 6.1.1.4'
N N 0.0061 0.0033 'International Tables Vol C Tables 4.2.6.8 and 6.1.1.4'
O O 0.0106 0.0060 'International Tables Vol C Tables 4.2.6.8 and 6.1.1.4'

loop_
_geom_angle_atom_site_label_1
_geom_angle_atom_site_label_2
_geom_angle_atom_site_label_3
_geom_angle
_geom_angle_site_symmetry_1
_geom_angle_site_symmetry_3
_geom_angle_publ_flag
Dy1 Dy1 Dy8 133.083(11) 2_556 . ?
O7 Dy1 Dy1 101.61(8) . 2_556 ?
O7 Dy1 Dy8 33.78(8) . . ?
O7 Dy1 N1 128.50(13) . 2_556 ?
O7 Dy1 O12 73.24(13) . . ?
O8 Dy1 Dy1 36.50(9) 2_556 2_556 ?
O8 Dy1 Dy1 36.70(8) . 2_556 ?
O8 Dy1 Dy8 104.10(8) . . ?
O8 Dy1 Dy8 148.40(9) 2_556 . ?
O8 Dy1 O7 70.32(12) . . ?
O8 Dy1 O7 131.10(12) 2_556 . ?
O8 Dy1 O8 73.20(14) . 2_556 ?
O8 Dy1 O1 74.75(13) 2_556 . ?
O8 Dy1 O1 101.91(13) . . ?
O8 Dy1 O2 137.08(13) 2_556 . ?
O8 Dy1 O2 89.44(13) . . ?
O8 Dy1 N1 75.02(13) 2_556 2_556 ?
O8 Dy1 N1 147.15(14) . 2_556 ?
O8 Dy1 O12 89.65(13) . . ?
O8 Dy1 O12 75.13(12) 2_556 . ?
O1 Dy1 Dy1 87.94(10) . 2_556 ?
O1 Dy1 Dy8 134.92(10) . . ?
O1 Dy1 O7 143.92(14) . . ?
O1 Dy1 O2 70.88(14) . . ?
O1 Dy1 N1 77.32(15) . 2_556 ?
O1 Dy1 O12 142.83(14) . . ?
O2 Dy1 Dy1 116.81(9) . 2_556 ?
O2 Dy1 Dy8 73.22(9) . . ?
O2 Dy1 O7 73.81(13) . . ?
O2 Dy1 N1 120.08(14) . 2_556 ?
O2 Dy1 O12 145.26(13) . . ?
N1 Dy1 Dy1 111.14(10) 2_556 2_556 ?
N1 Dy1 Dy8 98.53(10) 2_556 . ?
N1 Dy1 O12 74.26(14) 2_556 . ?
O9 Dy1 Dy1 156.74(10) 2_556 2_556 ?
O9 Dy1 Dy8 35.37(9) 2_556 . ?
O9 Dy1 O7 69.04(12) 2_556 . ?
O9 Dy1 O8 135.84(13) 2_556 2_556 ?
O9 Dy1 O8 139.28(12) 2_556 . ?
O9 Dy1 O1 112.35(14) 2_556 . ?
O9 Dy1 O2 81.93(13) 2_556 . ?
O9 Dy1 N1 65.17(13) 2_556 2_556 ?
O9 Dy1 O12 76.36(13) 2_556 . ?
O12 Dy1 Dy1 80.56(9) . 2_556 ?
O12 Dy1 Dy8 73.37(9) . . ?
Dy3 Dy3 Dy6 131.240(11) 2_657 2_657 ?
O19 Dy3 Dy3 101.73(9) 2_657 2_657 ?
O19 Dy3 Dy6 32.90(8) 2_657 2_657 ?
O19 Dy3 O24 72.23(13) 2_657 . ?
O19 Dy3 N4 128.58(13) 2_657 . ?
O21 Dy3 Dy3 153.00(10) . 2_657 ?
O21 Dy3 Dy6 34.86(9) . 2_657 ?
O21 Dy3 O19 67.70(12) . 2_657 ?
O21 Dy3 O14 113.17(14) . . ?
O21 Dy3 O20 134.39(13) . . ?
O21 Dy3 O20 136.94(12) . 2_657 ?
O21 Dy3 O13 83.60(14) . . ?
O21 Dy3 O24 75.20(14) . . ?
O21 Dy3 N4 65.34(13) . . ?
O14 Dy3 Dy3 90.45(10) . 2_657 ?
O14 Dy3 Dy6 134.97(10) . 2_657 ?
O14 Dy3 O19 142.80(14) . 2_657 ?
O14 Dy3 O13 70.69(13) . . ?
O14 Dy3 O24 144.96(14) . . ?
O14 Dy3 N4 76.84(15) . . ?
O20 Dy3 Dy3 36.62(8) 2_657 2_657 ?
O20 Dy3 Dy3 36.63(9) . 2_657 ?
O20 Dy3 Dy6 146.99(9) . 2_657 ?
O20 Dy3 Dy6 102.69(8) 2_657 2_657 ?
O20 Dy3 O19 69.90(12) 2_657 2_657 ?
O20 Dy3 O19 132.09(13) . 2_657 ?
O20 Dy3 O14 75.85(13) . . ?
O20 Dy3 O14 104.88(14) 2_657 . ?
O20 Dy3 O20 73.25(13) . 2_657 ?
O20 Dy3 O13 137.62(13) . . ?
O20 Dy3 O13 90.83(14) 2_657 . ?
O20 Dy3 O24 75.29(13) . . ?
O20 Dy3 O24 85.28(14) 2_657 . ?
O20 Dy3 N4 146.12(14) 2_657 . ?
O20 Dy3 N4 74.53(14) . . ?
O13 Dy3 Dy3 117.97(10) . 2_657 ?
O13 Dy3 Dy6 74.03(9) . 2_657 ?
O13 Dy3 O19 72.57(13) . 2_657 ?
O13 Dy3 O24 143.71(12) . . ?
O13 Dy3 N4 120.49(16) . . ?
O24 Dy3 Dy3 77.91(10) . 2_657 ?
O24 Dy3 Dy6 71.72(9) . 2_657 ?
N4 Dy3 Dy3 110.56(11) . 2_657 ?
N4 Dy3 Dy6 98.56(10) . 2_657 ?
N4 Dy3 O24 76.66(16) . . ?
O19 Dy6 Dy3 34.12(9) . 2_657 ?
O19 Dy6 O21 67.12(12) . 2_657 ?
O19 Dy6 O15 87.87(14) . . ?
O19 Dy6 O16 89.74(14) . . ?
O19 Dy6 O17 164.95(13) . . ?
O19 Dy6 O18 95.00(13) . . ?
O19 Dy6 N6 127.97(13) . 2_657 ?
O19 Dy6 O23 83.98(14) . . ?
O21 Dy6 Dy3 33.06(9) 2_657 2_657 ?
O21 Dy6 N6 61.16(13) 2_657 2_657 ?
O15 Dy6 Dy3 81.83(9) . 2_657 ?
O15 Dy6 O21 76.20(13) . 2_657 ?
O15 Dy6 O17 97.63(14) . . ?
O15 Dy6 O18 143.06(14) . . ?
O15 Dy6 N6 75.30(16) . 2_657 ?
O15 Dy6 O23 146.12(14) . . ?
O16 Dy6 Dy3 119.06(11) . 2_657 ?
O16 Dy6 O21 141.32(14) . 2_657 ?
O16 Dy6 O15 72.23(14) . . ?
O16 Dy6 O17 78.73(15) . . ?
O16 Dy6 O18 70.97(15) . . ?
O16 Dy6 N6 128.40(16) . 2_657 ?
O16 Dy6 O23 140.28(15) . . ?
O17 Dy6 Dy3 160.51(10) . 2_657 ?
O17 Dy6 O21 127.77(13) . 2_657 ?
O17 Dy6 N6 67.07(14) . 2_657 ?
O17 Dy6 O23 98.66(15) . . ?
O18 Dy6 Dy3 119.33(10) . 2_657 ?
O18 Dy6 O21 138.35(13) . 2_657 ?
O18 Dy6 O17 72.21(14) . . ?
O18 Dy6 N6 127.48(15) . 2_657 ?
O18 Dy6 O23 70.60(14) . . ?
N6 Dy6 Dy3 94.17(10) 2_657 2_657 ?
O23 Dy6 Dy3 73.08(10) . 2_657 ?
O23 Dy6 O21 70.32(14) . 2_657 ?
O23 Dy6 N6 84.06(17) . 2_657 ?
O7 Dy8 Dy1 34.74(8) . . ?
O7 Dy8 O5 161.82(14) . . ?
O7 Dy8 O6 89.35(13) . . ?
O7 Dy8 O9 68.13(12) . 2_556 ?
O7 Dy8 O11 86.37(13) . . ?
O7 Dy8 O3 88.72(14) . . ?
O7 Dy8 N3 128.82(13) . 2_556 ?
O5 Dy8 Dy1 155.36(10) . . ?
O5 Dy8 O9 125.04(13) . 2_556 ?
O5 Dy8 O11 86.70(14) . . ?
O5 Dy8 N3 66.79(14) . 2_556 ?
O6 Dy8 Dy1 115.38(10) . . ?
O6 Dy8 O5 72.51(14) . . ?
O6 Dy8 O9 137.97(14) . 2_556 ?
O6 Dy8 O11 71.88(15) . . ?
O6 Dy8 O3 142.73(15) . . ?
O6 Dy8 N3 133.02(15) . 2_556 ?
O9 Dy8 Dy1 33.49(8) 2_556 . ?
O9 Dy8 N3 60.99(13) 2_556 2_556 ?
O11 Dy8 Dy1 74.82(10) . . ?
O11 Dy8 O9 71.70(14) . 2_556 ?
O11 Dy8 N3 83.14(15) . 2_556 ?
O3 Dy8 Dy1 81.57(10) . . ?
O3 Dy8 O5 106.41(15) . . ?
O3 Dy8 O9 74.34(14) . 2_556 ?
O3 Dy8 O11 145.01(15) . . ?
O3 Dy8 N3 73.23(16) . 2_556 ?
O4 Dy8 Dy1 125.58(11) . . ?
O4 Dy8 O7 97.16(14) . . ?
O4 Dy8 O5 78.82(15) . . ?
O4 Dy8 O6 72.01(15) . . ?
O4 Dy8 O9 142.85(14) . 2_556 ?
O4 Dy8 O11 143.66(15) . . ?
O4 Dy8 O3 71.32(15) . . ?
O4 Dy8 N3 119.85(15) . 2_556 ?
N3 Dy8 Dy1 94.46(10) 2_556 . ?
Dy8 O7 Dy1 111.49(14) . . ?
C46 O7 Dy1 114.7(3) . . ?
C46 O7 Dy8 132.9(3) . . ?
Dy1 O8 Dy1 106.80(14) . 2_556 ?
C51 O8 Dy1 129.2(3) . 2_556 ?
C51 O8 Dy1 117.8(3) . . ?
Dy6 O19 Dy3 112.97(14) . 2_657 ?
C104 O19 Dy3 114.2(3) . 2_657 ?
C104 O19 Dy6 132.2(3) . . ?
Dy3 O21 Dy6 112.09(15) . 2_657 ?
C110 O21 Dy3 119.9(3) . . ?
C110 O21 Dy6 125.9(3) . 2_657 ?
C7 O1 Dy1 134.1(4) . . ?
C9 O2 Dy1 134.3(4) . . ?
C66 O14 Dy3 136.9(4) . . ?
Dy3 O20 Dy3 106.75(13) . 2_657 ?
C103 O20 Dy3 131.5(3) . . ?
C103 O20 Dy3 117.7(3) . 2_657 ?
C37 O5 Dy8 132.3(4) . . ?
N2 N1 Dy1 117.9(3) . 2_556 ?
C52 N1 Dy1 129.0(4) . 2_556 ?
C52 N1 N2 113.1(4) . . ?
C79 O15 Dy6 135.0(4) . . ?
C39 O6 Dy8 133.4(4) . . ?
Dy1 O9 Dy8 111.15(15) 2_556 2_556 ?
C53 O9 Dy1 121.4(3) . 2_556 ?
C53 O9 Dy8 123.9(3) . 2_556 ?
C57 O12 Dy1 128.8(4) . . ?
C64 O13 Dy3 136.0(3) . . ?
C56 O11 Dy8 129.7(4) . . ?
C22 O3 Dy8 130.6(4) . . ?
C110 N5 N4 109.9(4) . . ?
C81 O16 Dy6 136.4(4) . . ?
C94 O17 Dy6 135.1(4) . . ?
C24 O4 Dy8 130.6(4) . . ?
C114 O24 Dy3 130.0(4) . . ?
N5 N4 Dy3 117.7(3) . . ?
C109 N4 Dy3 130.0(4) . . ?
C109 N4 N5 112.3(5) . . ?
C96 O18 Dy6 135.0(4) . . ?
O22 N6 Dy6 121.6(3) . 2_657 ?
C111 N6 Dy6 123.3(4) . 2_657 ?
C111 N6 O22 114.8(5) . . ?
C113 O23 Dy6 130.7(4) . . ?
O10 N3 Dy8 122.1(3) . 2_556 ?
C54 N3 Dy8 123.0(4) . 2_556 ?
C54 N3 O10 114.5(5) . . ?
O21 C110 C111 115.4(5) . . ?
N5 C110 O21 126.9(5) . . ?
N5 C110 C111 117.7(5) . . ?
C53 N2 N1 110.4(4) . . ?
C70 C71 C72 119.7(7) . . ?
O1 C7 C8 123.7(6) . . ?
O1 C7 C6 115.9(6) . . ?
C8 C7 C6 120.5(6) . . ?
C20 C21 C22 121.9(7) . . ?
C16 C21 C22 119.1(7) . . ?
C16 C21 C20 118.9(7) . . ?
C98 C97 C96 123.4(6) . . ?
C102 C97 C98 117.7(6) . . ?
C102 C97 C96 118.8(6) . . ?
O9 C53 N2 125.2(5) . . ?
O9 C53 C54 116.7(5) . . ?
N2 C53 C54 118.1(5) . . ?
O2 C9 C8 123.9(6) . . ?
O2 C9 C10 116.2(6) . . ?
C8 C9 C10 119.8(6) . . ?
O19 C104 C103 118.0(5) . . ?
O19 C104 C105 122.0(5) . . ?
C105 C104 C103 120.0(5) . . ?
N1 C52 C50 125.8(5) . . ?
O15 C79 C78 117.3(5) . . ?
O15 C79 C80 124.0(6) . . ?
C80 C79 C78 118.7(6) . . ?
C48 C49 C50 120.6(5) . . ?
O8 C51 C50 123.1(5) . . ?
O8 C51 C46 118.3(5) . . ?
C50 C51 C46 118.6(5) . . ?
O3 C22 C21 117.1(6) . . ?
O3 C22 C23 124.2(6) . . ?
C23 C22 C21 118.7(6) . . ?
C78 C77 C76 121.5(8) . . ?
O5 C37 C38 125.2(6) . . ?
O5 C37 C36 116.3(5) . . ?
C38 C37 C36 118.5(5) . . ?
O14 C66 C65 123.6(5) . . ?
O14 C66 C67 116.9(6) . . ?
C65 C66 C67 119.5(6) . . ?
C49 C50 C52 114.8(5) . . ?
C51 C50 C52 125.6(5) . . ?
C51 C50 C49 119.6(5) . . ?
O7 C46 C51 117.9(5) . . ?
O7 C46 C47 121.8(5) . . ?
C47 C46 C51 120.3(5) . . ?
C9 C8 C7 123.6(6) . . ?
O20 C103 C104 117.9(5) . . ?
O20 C103 C108 123.3(5) . . ?
C108 C103 C104 118.6(5) . . ?
N4 C109 C108 126.3(5) . . ?
O6 C39 C38 123.2(6) . . ?
O6 C39 C40 117.5(6) . . ?
C38 C39 C40 119.3(5) . . ?
C64 C65 C66 123.0(5) . . ?
N3 C54 C53 111.1(5) . . ?
N3 C54 C55 125.4(5) . . ?
C53 C54 C55 123.5(5) . . ?
N6 C111 C110 112.1(5) . . ?
N6 C111 C112 125.0(5) . . ?
C110 C111 C112 122.9(5) . . ?
C99 C98 C97 120.5(7) . . ?
C77 C78 C79 122.7(6) . . ?
C73 C78 C79 119.0(6) . . ?
C73 C78 C77 118.3(6) . . ?
C62 C63 C64 123.0(6) . . ?
C62 C63 C58 118.6(6) . . ?
C58 C63 C64 118.3(6) . . ?
C75 C76 C77 119.0(8) . . ?
C37 C38 C39 124.6(6) . . ?
O18 C96 C97 116.3(6) . . ?
O18 C96 C95 122.5(5) . . ?
C95 C96 C97 121.2(5) . . ?
C71 C72 C67 121.4(7) . . ?
O13 C64 C65 124.5(5) . . ?
O13 C64 C63 115.1(5) . . ?
C65 C64 C63 120.4(5) . . ?
C63 C62 C61 121.5(7) . . ?
C59 C58 C63 120.6(7) . . ?
C103 C108 C109 124.6(5) . . ?
C107 C108 C103 119.4(5) . . ?
C107 C108 C109 116.0(5) . . ?
C41 C40 C39 122.7(7) . . ?
C45 C40 C39 119.1(6) . . ?
C45 C40 C41 118.2(7) . . ?
C101 C102 C97 121.6(7) . . ?
C89 C90 C91 120.3(7) . . ?
C104 C105 C106 120.9(6) . . ?
C32 C33 C34 121.3(7) . . ?
C72 C67 C66 118.3(6) . . ?
C68 C67 C66 123.9(6) . . ?
C68 C67 C72 117.8(6) . . ?
C34 C35 C36 119.5(7) . . ?
C4 C5 C6 119.7(8) . . ?
C26 C25 C24 123.3(8) . . ?
C30 C25 C24 120.5(8) . . ?
C30 C25 C26 115.9(8) . . ?
C5 C6 C7 121.4(7) . . ?
C1 C6 C7 119.0(6) . . ?
C1 C6 C5 119.5(6) . . ?
C93 C92 C91 120.8(7) . . ?
C67 C68 C69 121.0(7) . . ?
C46 C47 C48 120.8(5) . . ?
C59 C60 C61 120.9(7) . . ?
C107 C106 C105 119.8(6) . . ?
C92 C91 C90 119.0(7) . . ?
C33 C32 C31 120.0(6) . . ?
C100 C101 C102 119.9(8) . . ?
O16 C81 C80 123.3(6) . . ?
O16 C81 C82 115.8(6) . . ?
C80 C81 C82 120.8(6) . . ?
O4 C24 C25 117.9(6) . . ?
O4 C24 C23 123.6(6) . . ?
C23 C24 C25 118.5(6) . . ?
C88 C89 C90 120.2(7) . . ?
C13 C14 C15 119.9(9) . . ?
C6 C1 C2 119.8(7) . . ?
C60 C59 C58 119.4(7) . . ?
C78 C73 C74 120.5(8) . . ?
C15 C10 C9 119.8(6) . . ?
C11 C10 C9 122.1(7) . . ?
C11 C10 C15 118.1(7) . . ?
C36 C31 C32 119.7(6) . . ?
C33 C34 C35 120.4(7) . . ?
C35 C36 C37 121.6(6) . . ?
C31 C36 C37 119.2(5) . . ?
C31 C36 C35 119.2(6) . . ?
C22 C23 C24 123.1(6) . . ?
C62 C61 C60 118.9(7) . . ?
C94 C95 C96 123.8(5) . . ?
C49 C48 C47 120.1(5) . . ?
C84 C83 C82 121.3(9) . . ?
C19 C20 C21 120.9(8) . . ?
C74 C75 C76 119.7(7) . . ?
O17 C94 C95 125.7(6) . . ?
O17 C94 C93 115.4(5) . . ?
C95 C94 C93 118.9(5) . . ?
C92 C93 C94 121.9(6) . . ?
C92 C93 C88 119.6(6) . . ?
C88 C93 C94 118.5(6) . . ?
C106 C107 C108 121.3(6) . . ?
C14 C15 C10 120.6(8) . . ?
C101 C100 C99 120.2(7) . . ?
C81 C80 C79 124.3(6) . . ?
C98 C99 C100 120.1(7) . . ?
C70 C69 C68 119.7(7) . . ?
C89 C88 C93 120.1(7) . . ?
C3 C2 C1 121.2(9) . . ?
C14 C13 C12 120.8(9) . . ?
C42 C41 C40 120.2(8) . . ?
C44 C43 C42 118.7(8) . . ?
C71 C70 C69 120.3(7) . . ?
C40 C45 C44 121.0(8) . . ?
C83 C82 C81 123.4(7) . . ?
C87 C82 C81 117.7(7) . . ?
C87 C82 C83 118.9(7) . . ?
C43 C42 C41 121.1(8) . . ?
C75 C74 C73 120.9(8) . . ?
C3 C4 C5 120.0(8) . . ?
C10 C11 C12 121.6(9) . . ?
C43 C44 C45 120.7(9) . . ?
C2 C3 C4 119.8(8) . . ?
C21 C16 C17 122.1(10) . . ?
C25 C26 C27 124.2(11) . . ?
C28 C27 C26 117.8(11) . . ?
C13 C12 C11 119.0(9) . . ?
C82 C87 C86 121.2(10) . . ?
C18 C19 C20 120.1(10) . . ?
C85 C84 C83 119.7(10) . . ?
C25 C30 C29 120.2(10) . . ?
C27 C28 C29 122.2(11) . . ?
C28 C29 C30 119.5(12) . . ?
C16 C17 C18 117.6(11) . . ?
C19 C18 C17 120.3(11) . . ?
C84 C85 C86 121.9(11) . . ?
C87 C86 C85 116.6(12) . . ?

loop_
_geom_bond_atom_site_label_1
_geom_bond_atom_site_label_2
_geom_bond_distance
_geom_bond_site_symmetry_2
_geom_bond_publ_flag
Dy1 Dy1 3.7074(5) 2_556 ?
Dy1 Dy8 3.8771(4) . ?
Dy1 O7 2.374(3) . ?
Dy1 O8 2.304(3) . ?
Dy1 O8 2.314(3) 2_556 ?
Dy1 O1 2.323(4) . ?
Dy1 O2 2.353(4) . ?
Dy1 N1 2.470(4) 2_556 ?
Dy1 O9 2.294(3) 2_556 ?
Dy1 O12 2.485(4) . ?
Dy3 Dy3 3.7056(5) 2_657 ?
Dy3 Dy6 3.9020(4) 2_657 ?
Dy3 O19 2.377(3) 2_657 ?
Dy3 O21 2.297(3) . ?
Dy3 O14 2.331(4) . ?
Dy3 O20 2.309(4) 2_657 ?
Dy3 O20 2.308(3) . ?
Dy3 O13 2.334(4) . ?
Dy3 O24 2.465(4) . ?
Dy3 N4 2.460(5) . ?
Dy6 O19 2.302(3) . ?
Dy6 O21 2.407(3) 2_657 ?
Dy6 O15 2.318(4) . ?
Dy6 O16 2.312(4) . ?
Dy6 O17 2.333(4) . ?
Dy6 O18 2.330(4) . ?
Dy6 N6 2.569(5) 2_657 ?
Dy6 O23 2.385(4) . ?
Dy8 O7 2.316(3) . ?
Dy8 O5 2.355(4) . ?
Dy8 O6 2.343(4) . ?
Dy8 O9 2.406(4) 2_556 ?
Dy8 O11 2.395(4) . ?
Dy8 O3 2.345(4) . ?
Dy8 O4 2.298(4) . ?
Dy8 N3 2.575(5) 2_556 ?
O7 C46 1.361(6) . ?
O8 C51 1.341(6) . ?
O19 C104 1.359(6) . ?
O21 C110 1.305(7) . ?
O1 C7 1.253(7) . ?
O2 C9 1.281(7) . ?
O14 C66 1.258(7) . ?
O20 C103 1.340(6) . ?
O5 C37 1.281(7) . ?
N1 N2 1.416(6) . ?
N1 C52 1.286(7) . ?
O15 C79 1.276(7) . ?
O6 C39 1.259(7) . ?
O9 C53 1.304(7) . ?
O12 C57 1.455(8) . ?
O13 C64 1.277(7) . ?
O11 C56 1.439(8) . ?
O3 C22 1.285(8) . ?
N5 N4 1.419(6) . ?
N5 C110 1.288(7) . ?
O10 N3 1.381(6) . ?
O16 C81 1.253(7) . ?
O17 C94 1.280(7) . ?
O4 C24 1.262(8) . ?
O24 C114 1.423(7) . ?
N4 C109 1.289(7) . ?
O18 C96 1.262(7) . ?
N6 O22 1.387(6) . ?
N6 C111 1.282(7) . ?
O23 C113 1.420(7) . ?
N3 C54 1.277(7) . ?
C110 C111 1.488(7) . ?
N2 C53 1.312(7) . ?
C71 C72 1.383(9) . ?
C71 C70 1.364(11) . ?
C7 C8 1.398(9) . ?
C7 C6 1.505(8) . ?
C21 C22 1.483(10) . ?
C21 C20 1.405(10) . ?
C21 C16 1.369(11) . ?
C97 C98 1.401(9) . ?
C97 C96 1.492(9) . ?
C97 C102 1.382(9) . ?
C53 C54 1.479(7) . ?
C9 C8 1.391(9) . ?
C9 C10 1.487(9) . ?
C55 C54 1.480(8) . ?
C104 C103 1.417(7) . ?
C104 C105 1.377(8) . ?
C52 C50 1.441(7) . ?
C79 C78 1.493(9) . ?
C79 C80 1.401(9) . ?
C112 C111 1.490(8) . ?
C49 C50 1.414(8) . ?
C49 C48 1.373(8) . ?
C51 C50 1.413(8) . ?
C51 C46 1.422(7) . ?
C22 C23 1.394(9) . ?
C77 C78 1.381(9) . ?
C77 C76 1.382(10) . ?
C37 C38 1.393(9) . ?
C37 C36 1.496(8) . ?
C66 C65 1.407(9) . ?
C66 C67 1.502(8) . ?
C46 C47 1.375(8) . ?
C103 C108 1.411(8) . ?
C109 C108 1.453(8) . ?
C39 C38 1.417(9) . ?
C39 C40 1.492(9) . ?
C65 C64 1.382(8) . ?
C98 C99 1.376(10) . ?
C78 C73 1.369(10) . ?
C63 C64 1.487(8) . ?
C63 C62 1.375(9) . ?
C63 C58 1.392(9) . ?
C76 C75 1.376(11) . ?
C96 C95 1.445(9) . ?
C72 C67 1.385(9) . ?
C62 C61 1.383(10) . ?
C58 C59 1.388(10) . ?
C108 C107 1.393(8) . ?
C40 C41 1.395(10) . ?
C40 C45 1.384(10) . ?
C102 C101 1.376(10) . ?
C90 C91 1.398(11) . ?
C90 C89 1.392(11) . ?
C105 C106 1.385(9) . ?
C33 C32 1.348(9) . ?
C33 C34 1.370(11) . ?
C67 C68 1.377(9) . ?
C35 C34 1.389(10) . ?
C35 C36 1.402(9) . ?
C5 C6 1.393(10) . ?
C5 C4 1.392(11) . ?
C25 C24 1.485(9) . ?
C25 C26 1.375(12) . ?
C25 C30 1.339(13) . ?
C6 C1 1.383(10) . ?
C92 C91 1.395(9) . ?
C92 C93 1.389(9) . ?
C68 C69 1.391(9) . ?
C47 C48 1.400(8) . ?
C60 C59 1.374(11) . ?
C60 C61 1.383(11) . ?
C106 C107 1.371(9) . ?
C32 C31 1.407(8) . ?
C101 C100 1.362(10) . ?
C81 C80 1.392(9) . ?
C81 C82 1.507(9) . ?
C24 C23 1.395(10) . ?
C89 C88 1.386(9) . ?
C14 C15 1.384(11) . ?
C14 C13 1.357(13) . ?
C1 C2 1.386(9) . ?
C73 C74 1.374(10) . ?
C10 C15 1.388(10) . ?
C10 C11 1.375(10) . ?
C31 C36 1.392(9) . ?
C95 C94 1.359(9) . ?
C83 C82 1.394(10) . ?
C83 C84 1.369(12) . ?
C20 C19 1.382(12) . ?
C75 C74 1.364(12) . ?
C94 C93 1.493(8) . ?
C93 C88 1.397(10) . ?
C100 C99 1.380(11) . ?
C69 C70 1.370(11) . ?
C2 C3 1.354(12) . ?
C13 C12 1.374(14) . ?
C41 C42 1.386(11) . ?
C43 C42 1.378(13) . ?
C43 C44 1.378(13) . ?
C45 C44 1.386(11) . ?
C82 C87 1.389(12) . ?
C4 C3 1.387(13) . ?
C11 C12 1.382(12) . ?
C16 C17 1.400(14) . ?
C26 C27 1.386(12) . ?
C27 C28 1.306(15) . ?
C87 C86 1.397(14) . ?
C19 C18 1.373(15) . ?
C84 C85 1.350(16) . ?
C30 C29 1.440(14) . ?
C28 C29 1.331(15) . ?
C17 C18 1.435(15) . ?
C85 C86 1.435(16) . ?

loop_
_geom_torsion_atom_site_label_1
_geom_torsion_atom_site_label_2
_geom_torsion_atom_site_label_3
_geom_torsion_atom_site_label_4
_geom_torsion
_geom_torsion_site_symmetry_1
_geom_torsion_site_symmetry_2
_geom_torsion_site_symmetry_3
_geom_torsion_site_symmetry_4
_geom_torsion_publ_flag
Dy1 O7 C46 C51 -8.8(6) . . . . ?
Dy1 O7 C46 C47 171.9(4) . . . . ?
Dy1 O8 C51 C50 39.2(7) 2_556 . . . ?
Dy1 O8 C51 C50 -172.5(4) . . . . ?
Dy1 O8 C51 C46 -141.8(4) 2_556 . . . ?
Dy1 O8 C51 C46 6.5(6) . . . . ?
Dy1 O1 C7 C8 -32.4(9) . . . . ?
Dy1 O1 C7 C6 146.4(4) . . . . ?
Dy1 O2 C9 C8 15.9(10) . . . . ?
Dy1 O2 C9 C10 -162.2(4) . . . . ?
Dy1 N1 N2 C53 -0.4(6) 2_556 . . . ?
Dy1 N1 C52 C50 2.0(8) 2_556 . . . ?
Dy1 O9 C53 N2 -0.8(7) 2_556 . . . ?
Dy1 O9 C53 C54 -180.0(4) 2_556 . . . ?
Dy3 O19 C104 C103 14.4(6) 2_657 . . . ?
Dy3 O19 C104 C105 -165.7(5) 2_657 . . . ?
Dy3 O21 C110 N5 1.4(8) . . . . ?
Dy3 O21 C110 C111 179.7(4) . . . . ?
Dy3 O14 C66 C65 -21.5(9) . . . . ?
Dy3 O14 C66 C67 156.9(4) . . . . ?
Dy3 O20 C103 C104 -8.0(7) 2_657 . . . ?
Dy3 O20 C103 C104 146.0(4) . . . . ?
Dy3 O20 C103 C108 -37.2(8) . . . . ?
Dy3 O20 C103 C108 168.8(5) 2_657 . . . ?
Dy3 O13 C64 C65 18.7(9) . . . . ?
Dy3 O13 C64 C63 -160.9(4) . . . . ?
Dy3 N4 C109 C108 1.6(10) . . . . ?
Dy6 O19 C104 C103 -175.8(4) . . . . ?
Dy6 O19 C104 C105 4.1(9) . . . . ?
Dy6 O21 C110 N5 -160.5(5) 2_657 . . . ?
Dy6 O21 C110 C111 17.7(7) 2_657 . . . ?
Dy6 O15 C79 C78 -165.6(4) . . . . ?
Dy6 O15 C79 C80 13.4(10) . . . . ?
Dy6 O16 C81 C80 -18.2(11) . . . . ?
Dy6 O16 C81 C82 160.5(5) . . . . ?
Dy6 O17 C94 C95 -7.9(11) . . . . ?
Dy6 O17 C94 C93 170.0(4) . . . . ?
Dy6 O18 C96 C97 -152.2(4) . . . . ?
Dy6 O18 C96 C95 27.6(9) . . . . ?
Dy6 N6 C111 C110 -3.3(8) 2_657 . . . ?
Dy6 N6 C111 C112 175.3(5) 2_657 . . . ?
Dy8 O7 C46 C51 -176.8(3) . . . . ?
Dy8 O7 C46 C47 3.8(8) . . . . ?
Dy8 O5 C37 C38 17.9(10) . . . . ?
Dy8 O5 C37 C36 -163.1(4) . . . . ?
Dy8 O6 C39 C38 -27.6(10) . . . . ?
Dy8 O6 C39 C40 154.6(4) . . . . ?
Dy8 O9 C53 N2 156.0(4) 2_556 . . . ?
Dy8 O9 C53 C54 -23.2(7) 2_556 . . . ?
Dy8 O3 C22 C21 158.5(5) . . . . ?
Dy8 O3 C22 C23 -19.9(10) . . . . ?
Dy8 O4 C24 C25 -143.3(6) . . . . ?
Dy8 O4 C24 C23 35.6(10) . . . . ?
Dy8 N3 C54 C53 8.1(7) 2_556 . . . ?
Dy8 N3 C54 C55 -171.7(5) 2_556 . . . ?
O7 C46 C47 C48 -178.8(6) . . . . ?
O8 C51 C50 C52 -3.5(9) . . . . ?
O8 C51 C50 C49 177.0(5) . . . . ?
O8 C51 C46 O7 1.8(7) . . . . ?
O8 C51 C46 C47 -178.8(5) . . . . ?
O19 C104 C103 O20 -4.8(8) . . . . ?
O19 C104 C103 C108 178.3(6) . . . . ?
O19 C104 C105 C106 179.0(7) . . . . ?
O21 C110 C111 N6 -8.2(8) . . . . ?
O21 C110 C111 C112 173.1(6) . . . . ?
O1 C7 C8 C9 4.2(11) . . . . ?
O1 C7 C6 C5 -159.7(7) . . . . ?
O1 C7 C6 C1 17.5(9) . . . . ?
O2 C9 C8 C7 3.4(11) . . . . ?
O2 C9 C10 C15 33.8(9) . . . . ?
O2 C9 C10 C11 -147.8(7) . . . . ?
O14 C66 C65 C64 3.2(10) . . . . ?
O14 C66 C67 C72 -8.9(9) . . . . ?
O14 C66 C67 C68 172.5(6) . . . . ?
O20 C103 C108 C109 6.4(11) . . . . ?
O20 C103 C108 C107 -174.1(7) . . . . ?
O5 C37 C38 C39 3.2(11) . . . . ?
O5 C37 C36 C35 140.6(6) . . . . ?
O5 C37 C36 C31 -40.4(8) . . . . ?
N1 N2 C53 O9 0.8(8) . . . . ?
N1 N2 C53 C54 180.0(5) . . . . ?
N1 C52 C50 C49 162.4(6) . . . . ?
N1 C52 C50 C51 -17.1(9) . . . . ?
O15 C79 C78 C77 -146.4(6) . . . . ?
O15 C79 C78 C73 34.2(9) . . . . ?
O15 C79 C80 C81 4.3(12) . . . . ?
O6 C39 C38 C37 1.2(11) . . . . ?
O6 C39 C40 C41 -158.3(7) . . . . ?
O6 C39 C40 C45 18.8(10) . . . . ?
O9 C53 C54 N3 8.5(7) . . . . ?
O9 C53 C54 C55 -171.7(6) . . . . ?
O3 C22 C23 C24 -9.7(12) . . . . ?
N5 N4 C109 C108 -177.9(6) . . . . ?
N5 C110 C111 N6 170.2(6) . . . . ?
N5 C110 C111 C112 -8.5(10) . . . . ?
O10 N3 C54 C53 -179.9(5) . . . . ?
O10 N3 C54 C55 0.3(9) . . . . ?
O16 C81 C80 C79 -2.3(12) . . . . ?
O16 C81 C82 C83 -174.0(8) . . . . ?
O16 C81 C82 C87 8.8(12) . . . . ?
O17 C94 C93 C92 138.9(6) . . . . ?
O17 C94 C93 C88 -38.7(8) . . . . ?
O4 C24 C23 C22 2.4(12) . . . . ?
N4 N5 C110 O21 3.1(9) . . . . ?
N4 N5 C110 C111 -175.1(5) . . . . ?
N4 C109 C108 C103 10.7(12) . . . . ?
N4 C109 C108 C107 -168.8(8) . . . . ?
O18 C96 C95 C94 -4.7(10) . . . . ?
C110 N5 N4 Dy3 -5.8(6) . . . . ?
C110 N5 N4 C109 173.8(6) . . . . ?
N2 N1 C52 C50 179.9(5) . . . . ?
N2 C53 C54 N3 -170.7(5) . . . . ?
N2 C53 C54 C55 9.1(9) . . . . ?
C71 C72 C67 C66 -177.9(7) . . . . ?
C71 C72 C67 C68 0.7(11) . . . . ?
O22 N6 C111 C110 -177.2(5) . . . . ?
O22 N6 C111 C112 1.4(10) . . . . ?
C7 C6 C1 C2 -178.0(7) . . . . ?
C21 C22 C23 C24 172.0(7) . . . . ?
C21 C20 C19 C18 -0.1(18) . . . . ?
C21 C16 C17 C18 3.0(19) . . . . ?
C97 C98 C99 C100 -0.2(12) . . . . ?
C97 C96 C95 C94 175.0(6) . . . . ?
C97 C102 C101 C100 -1.1(12) . . . . ?
C9 C10 C15 C14 180.0(7) . . . . ?
C9 C10 C11 C12 179.8(9) . . . . ?
C104 C103 C108 C109 -176.8(6) . . . . ?
C104 C103 C108 C107 2.7(11) . . . . ?
C104 C105 C106 C107 2.6(14) . . . . ?
C52 N1 N2 C53 -178.6(5) . . . . ?
C79 C78 C73 C74 178.0(7) . . . . ?
C51 C46 C47 C48 1.9(9) . . . . ?
C22 C21 C20 C19 -179.0(9) . . . . ?
C22 C21 C16 C17 177.5(10) . . . . ?
C77 C78 C73 C74 -1.4(11) . . . . ?
C77 C76 C75 C74 -1.1(12) . . . . ?
C66 C65 C64 O13 -2.1(10) . . . . ?
C66 C65 C64 C63 177.5(6) . . . . ?
C66 C67 C68 C69 177.1(7) . . . . ?
C50 C49 C48 C47 0.3(10) . . . . ?
C50 C51 C46 O7 -179.1(5) . . . . ?
C50 C51 C46 C47 0.3(8) . . . . ?
C46 C51 C50 C52 177.5(5) . . . . ?
C46 C51 C50 C49 -2.1(8) . . . . ?
C46 C47 C48 C49 -2.2(10) . . . . ?
C8 C7 C6 C5 19.0(10) . . . . ?
C8 C7 C6 C1 -163.8(7) . . . . ?
C8 C9 C10 C15 -144.3(7) . . . . ?
C8 C9 C10 C11 34.1(10) . . . . ?
C103 C104 C105 C106 -1.0(12) . . . . ?
C103 C108 C107 C106 -1.2(14) . . . . ?
C109 C108 C107 C106 178.4(9) . . . . ?
C39 C40 C41 C42 178.7(7) . . . . ?
C39 C40 C45 C44 -179.2(7) . . . . ?
C65 C66 C67 C72 169.5(6) . . . . ?
C65 C66 C67 C68 -9.1(10) . . . . ?
C98 C97 C96 O18 161.6(6) . . . . ?
C98 C97 C96 C95 -18.1(10) . . . . ?
C98 C97 C102 C101 0.5(11) . . . . ?
C78 C79 C80 C81 -176.7(7) . . . . ?
C78 C77 C76 C75 0.8(11) . . . . ?
C78 C73 C74 C75 1.1(14) . . . . ?
C63 C62 C61 C60 0.7(11) . . . . ?
C63 C58 C59 C60 2.3(11) . . . . ?
C76 C77 C78 C79 -179.0(6) . . . . ?
C76 C77 C78 C73 0.5(11) . . . . ?
C76 C75 C74 C73 0.2(13) . . . . ?
C38 C37 C36 C35 -40.4(9) . . . . ?
C38 C37 C36 C31 138.7(7) . . . . ?
C38 C39 C40 C41 23.8(10) . . . . ?
C38 C39 C40 C45 -159.1(7) . . . . ?
C96 C97 C98 C99 -175.1(7) . . . . ?
C96 C97 C102 C101 176.0(7) . . . . ?
C96 C95 C94 O17 -4.7(11) . . . . ?
C96 C95 C94 C93 177.5(6) . . . . ?
C72 C71 C70 C69 -2.3(13) . . . . ?
C72 C67 C68 C69 -1.5(11) . . . . ?
C64 C63 C62 C61 177.0(6) . . . . ?
C64 C63 C58 C59 -178.5(6) . . . . ?
C62 C63 C64 O13 -143.4(6) . . . . ?
C62 C63 C64 C65 36.9(9) . . . . ?
C62 C63 C58 C59 0.1(10) . . . . ?
C58 C63 C64 O13 35.2(8) . . . . ?
C58 C63 C64 C65 -144.5(6) . . . . ?
C58 C63 C62 C61 -1.7(10) . . . . ?
C40 C39 C38 C37 179.0(6) . . . . ?
C40 C41 C42 C43 -0.6(13) . . . . ?
C40 C45 C44 C43 1.2(14) . . . . ?
C102 C97 C98 C99 0.2(11) . . . . ?
C102 C97 C96 O18 -13.7(9) . . . . ?
C102 C97 C96 C95 166.6(6) . . . . ?
C102 C101 C100 C99 1.1(12) . . . . ?
C90 C89 C88 C93 -2.2(11) . . . . ?
C105 C104 C103 O20 175.3(6) . . . . ?
C105 C104 C103 C108 -1.6(10) . . . . ?
C105 C106 C107 C108 -1.5(15) . . . . ?
C33 C32 C31 C36 -1.0(10) . . . . ?
C67 C66 C65 C64 -175.1(6) . . . . ?
C67 C68 C69 C70 0.3(12) . . . . ?
C5 C6 C1 C2 -0.7(11) . . . . ?
C5 C4 C3 C2 -0.9(16) . . . . ?
C25 C24 C23 C22 -178.7(7) . . . . ?
C25 C26 C27 C28 3.5(18) . . . . ?
C25 C30 C29 C28 0(2) . . . . ?
C6 C7 C8 C9 -174.5(6) . . . . ?
C6 C5 C4 C3 2.1(15) . . . . ?
C6 C1 C2 C3 1.9(14) . . . . ?
C92 C93 C88 C89 0.6(10) . . . . ?
C68 C69 C70 C71 1.5(13) . . . . ?
C91 C90 C89 C88 1.1(11) . . . . ?
C91 C92 C93 C94 -175.5(6) . . . . ?
C91 C92 C93 C88 2.1(10) . . . . ?
C32 C33 C34 C35 -0.1(12) . . . . ?
C32 C31 C36 C37 -178.6(6) . . . . ?
C32 C31 C36 C35 0.5(9) . . . . ?
C101 C100 C99 C98 -0.4(12) . . . . ?
C81 C82 C87 C86 179.0(11) . . . . ?
C24 C25 C26 C27 -176.2(9) . . . . ?
C24 C25 C30 C29 174.6(11) . . . . ?
C89 C90 C91 C92 1.6(11) . . . . ?
C14 C13 C12 C11 -0.2(17) . . . . ?
C1 C2 C3 C4 -1.1(16) . . . . ?
C59 C60 C61 C62 1.8(12) . . . . ?
C10 C9 C8 C7 -178.6(6) . . . . ?
C10 C11 C12 C13 1.1(16) . . . . ?
C34 C33 C32 C31 0.8(11) . . . . ?
C34 C35 C36 C37 179.2(6) . . . . ?
C34 C35 C36 C31 0.2(10) . . . . ?
C36 C37 C38 C39 -175.7(6) . . . . ?
C36 C35 C34 C33 -0.4(11) . . . . ?
C61 C60 C59 C58 -3.3(12) . . . . ?
C95 C94 C93 C92 -43.0(9) . . . . ?
C95 C94 C93 C88 139.3(7) . . . . ?
C48 C49 C50 C52 -177.8(6) . . . . ?
C48 C49 C50 C51 1.8(9) . . . . ?
C83 C82 C87 C86 1.6(18) . . . . ?
C83 C84 C85 C86 2(2) . . . . ?
C20 C21 C22 O3 154.7(8) . . . . ?
C20 C21 C22 C23 -26.9(11) . . . . ?
C20 C21 C16 C17 -1.0(16) . . . . ?
C20 C19 C18 C17 2(2) . . . . ?
C94 C93 C88 C89 178.3(6) . . . . ?
C93 C92 C91 C90 -3.2(10) . . . . ?
C15 C14 C13 C12 0.0(17) . . . . ?
C15 C10 C11 C12 -1.7(13) . . . . ?
C80 C79 C78 C77 34.5(9) . . . . ?
C80 C79 C78 C73 -145.0(7) . . . . ?
C80 C81 C82 C83 4.8(13) . . . . ?
C80 C81 C82 C87 -172.5(9) . . . . ?
C13 C14 C15 C10 -0.7(14) . . . . ?
C41 C40 C45 C44 -1.9(12) . . . . ?
C70 C71 C72 C67 1.1(12) . . . . ?
C45 C40 C41 C42 1.6(11) . . . . ?
C82 C81 C80 C79 179.1(7) . . . . ?
C82 C83 C84 C85 4.4(19) . . . . ?
C82 C87 C86 C85 4(2) . . . . ?
C42 C43 C44 C45 -0.2(14) . . . . ?
C4 C5 C6 C7 175.9(7) . . . . ?
C4 C5 C6 C1 -1.2(12) . . . . ?
C11 C10 C15 C14 1.5(12) . . . . ?
C44 C43 C42 C41 -0.2(14) . . . . ?
C16 C21 C22 O3 -23.8(11) . . . . ?
C16 C21 C22 C23 154.7(8) . . . . ?
C16 C21 C20 C19 -0.6(15) . . . . ?
C16 C17 C18 C19 -4(2) . . . . ?
C26 C25 C24 O4 149.7(8) . . . . ?
C26 C25 C24 C23 -29.2(13) . . . . ?
C26 C25 C30 C29 0.7(19) . . . . ?
C26 C27 C28 C29 -2(2) . . . . ?
C27 C28 C29 C30 1(2) . . . . ?
C84 C83 C82 C81 176.7(9) . . . . ?
C84 C83 C82 C87 -6.1(16) . . . . ?
C84 C85 C86 C87 -6(2) . . . . ?
C30 C25 C24 O4 -23.7(14) . . . . ?
C30 C25 C24 C23 157.4(10) . . . . ?
C30 C25 C26 C27 -2.6(16) . . . . ?
